data_7015947
loop_
_publ_author_name
'Benjamin, Sophie L.'
'Levason, William'
'Reid, Gillian'
'Rogers, Michael C.'

_publ_section_title
;
 Hybrid dibismuthines and distibines as ligands towards transition
 metal carbonyls.
;
_journal_issue 24
_journal_name_full 'Dalton transactions (Cambridge, England : 2003)'
_journal_page_first 6565
_journal_page_last 6574
_journal_paper_doi 10.1039/c1dt10447k
_journal_volume 40
_journal_year 2011
_chemical_formula_moiety 'C21 H24 Mn O3 S Sb2 1+, C F3 O3 S 1-'
_chemical_formula_structural '((C18 H24 S Sb2) Mn (C O)3) (C F3 S O3)'
_chemical_formula_sum 'C22 H24 F3 Mn O6 S2 Sb2'
_chemical_formula_weight 803.97
_chemical_name_systematic
;
tricarbonyl(bis[(2-dimethylstibino)benzyl]sulfide)manganese(I)
trifluoromethanesulfonate
;
_space_group_IT_number 11
_space_group_name_Hall '-P 2yb'
_symmetry_cell_setting monoclinic
_symmetry_space_group_name_Hall '-P 2yb'
_symmetry_space_group_name_H-M 'P 1 21/m 1'
_atom_sites_solution_hydrogens geom
_atom_sites_solution_primary direct
_atom_sites_solution_secondary difmap
_audit_creation_date 2010-11-19
_audit_creation_method 'SHELXL-97 + hand edit'
_audit_update_record '2010-12-14 re-ordered atom list'
_cell_angle_alpha 90.00
_cell_angle_beta 106.534(8)
_cell_angle_gamma 90.00
_cell_formula_units_Z 2
_cell_length_a 8.7926(10)
_cell_length_b 14.589(2)
_cell_length_c 11.1433(10)
_cell_measurement_reflns_used 3146
_cell_measurement_temperature 120(2)
_cell_measurement_theta_max 27.48
_cell_measurement_theta_min 2.91
_cell_volume 1370.3(3)
_computing_cell_refinement 'DENZO (Otwinowski & Minor, 1997)'
_computing_data_collection 'COLLECT (Hooft, R.W.W., 1998)'
_computing_data_reduction 'DENZO (Otwinowski & Minor, 1997)'
_computing_structure_refinement 'SHELXL-97 (Sheldrick, 1997)'
_computing_structure_solution 'DIRDIF-99 (Beurskens, 1999)'
_diffrn_ambient_temperature 120(2)
_diffrn_detector_area_resol_mean '4096x4096pixels / 62x62mm'
_diffrn_measured_fraction_theta_full 0.981
_diffrn_measured_fraction_theta_max 0.981
_diffrn_measurement_device_type 'Bruker-Nonius APEX II CCD camera on \k-goniostat'
_diffrn_measurement_method '\f & \w scans'
_diffrn_radiation_monochromator '10cm confocal mirrors'
_diffrn_radiation_source 'Bruker-Nonius FR591 rotating anode'
_diffrn_radiation_type MoK\a
_diffrn_radiation_wavelength 0.71073
_diffrn_reflns_av_R_equivalents 0.0296
_diffrn_reflns_av_sigmaI/netI 0.0246
_diffrn_reflns_limit_h_max 9
_diffrn_reflns_limit_h_min -11
_diffrn_reflns_limit_k_max 18
_diffrn_reflns_limit_k_min -16
_diffrn_reflns_limit_l_max 14
_diffrn_reflns_limit_l_min -14
_diffrn_reflns_number 14910
_diffrn_reflns_theta_full 27.56
_diffrn_reflns_theta_max 27.56
_diffrn_reflns_theta_min 2.97
_diffrn_standards_number 0
_exptl_absorpt_coefficient_mu 2.619
_exptl_absorpt_correction_T_max 1.0000
_exptl_absorpt_correction_T_min 0.7585
_exptl_absorpt_correction_type multi-scan
_exptl_absorpt_process_details 'SADABS V2.10 (Sheldrick, G.M., 2007)'
_exptl_crystal_colour yellow
_exptl_crystal_density_diffrn 1.949
_exptl_crystal_density_method 'not measured'
_exptl_crystal_description block
_exptl_crystal_F_000 780
_exptl_crystal_size_max 0.10
_exptl_crystal_size_mid 0.10
_exptl_crystal_size_min 0.09
_refine_diff_density_max 0.681
_refine_diff_density_min -0.622
_refine_diff_density_rms 0.077
_refine_ls_extinction_method none
_refine_ls_goodness_of_fit_ref 1.098
_refine_ls_hydrogen_treatment constr
_refine_ls_matrix_type full
_refine_ls_number_parameters 175
_refine_ls_number_reflns 3233
_refine_ls_number_restraints 0
_refine_ls_restrained_S_all 1.098
_refine_ls_R_factor_all 0.0274
_refine_ls_R_factor_gt 0.0247
_refine_ls_shift/su_max 0.001
_refine_ls_shift/su_mean 0.000
_refine_ls_structure_factor_coef Fsqd
_refine_ls_weighting_details 'w=1/[\s^2^(Fo^2^)+(0.0173P)^2^+2.0054P] where P=(Fo^2^+2Fc^2^)/3'
_refine_ls_weighting_scheme calc
_refine_ls_wR_factor_gt 0.0573
_refine_ls_wR_factor_ref 0.0589
_reflns_number_gt 3030
_reflns_number_total 3233
_reflns_threshold_expression I>2\s(I)
_cod_data_source_file c1dt10447k.txt
_cod_data_source_block 10slb096x
_cod_original_sg_symbol_H-M 'P 2(1)/m'
_cod_database_code 7015947

loop_
_symmetry_equiv_pos_as_xyz
'x, y, z'
'-x, y+1/2, -z'
'-x, -y, -z'
'x, -y-1/2, z'

loop_
_atom_site_label
_atom_site_type_symbol
_atom_site_fract_x
_atom_site_fract_y
_atom_site_fract_z
_atom_site_U_iso_or_equiv
_atom_site_adp_type
_atom_site_occupancy
_atom_site_symmetry_multiplicity
_atom_site_calc_flag
_atom_site_refinement_flags
_atom_site_disorder_assembly
_atom_site_disorder_group
Mn1 Mn 0.83571(6) 0.2500 0.83382(4) 0.01936(11) Uani 1 2 d S . .
Sb1 Sb 0.78636(2) 0.120612(11) 0.670520(14) 0.02549(7) Uani 1 1 d . . .
S1 S 0.56547(10) 0.2500 0.83018(8) 0.02696(19) Uani 1 2 d S . .
S2 S 0.09710(12) 0.2500 0.46660(8) 0.0305(2) Uani 1 2 d S . .
F1 F 0.0630(3) 0.2500 0.2249(2) 0.0388(5) Uani 1 2 d S . .
F2 F -0.1189(2) 0.17640(13) 0.27852(15) 0.0438(4) Uani 1 1 d . . .
O1 O 0.8967(3) 0.10308(14) 1.02526(17) 0.0366(5) Uani 1 1 d . . .
O2 O 1.1758(3) 0.2500 0.8527(3) 0.0393(7) Uani 1 2 d S . .
O3 O -0.0181(4) 0.2500 0.5368(2) 0.0362(6) Uani 1 2 d S . .
O4 O 0.1856(3) 0.16625(16) 0.47522(19) 0.0464(5) Uani 1 1 d . . .
C1 C 0.6519(4) 0.1246(2) 0.4789(3) 0.0444(8) Uani 1 1 d . . .
H1A H 0.5568 0.1621 0.4698 0.067 Uiso 1 1 calc R . .
H1B H 0.6206 0.0622 0.4495 0.067 Uiso 1 1 calc R . .
H1C H 0.7164 0.1513 0.4291 0.067 Uiso 1 1 calc R . .
C2 C 0.9814(4) 0.0376(2) 0.6672(3) 0.0417(7) Uani 1 1 d . . .
H2A H 1.0551 0.0729 0.6339 0.062 Uiso 1 1 calc R . .
H2B H 0.9438 -0.0159 0.6138 0.062 Uiso 1 1 calc R . .
H2C H 1.0358 0.0172 0.7524 0.062 Uiso 1 1 calc R . .
C3 C 0.6489(3) 0.0284(2) 0.7454(2) 0.0336(6) Uani 1 1 d . . .
C4 C 0.6998(4) -0.0599(2) 0.7802(3) 0.0456(8) Uani 1 1 d . . .
H4 H 0.7920 -0.0829 0.7621 0.055 Uiso 1 1 calc R . .
C5 C 0.6169(6) -0.1153(2) 0.8416(4) 0.0610(11) Uani 1 1 d . . .
H5 H 0.6525 -0.1759 0.8655 0.073 Uiso 1 1 calc R . .
C6 C 0.4825(5) -0.0820(3) 0.8677(3) 0.0626(11) Uani 1 1 d . . .
H6 H 0.4253 -0.1200 0.9090 0.075 Uiso 1 1 calc R . .
C7 C 0.4314(4) 0.0059(3) 0.8341(3) 0.0503(9) Uani 1 1 d . . .
H7 H 0.3393 0.0284 0.8529 0.060 Uiso 1 1 calc R . .
C8 C 0.5131(3) 0.0625(2) 0.7729(2) 0.0370(7) Uani 1 1 d . . .
C9 C 0.4515(3) 0.1566(2) 0.7337(3) 0.0376(7) Uani 1 1 d . . .
H9A H 0.3402 0.1603 0.7365 0.045 Uiso 1 1 calc R . .
H9B H 0.4514 0.1663 0.6457 0.045 Uiso 1 1 calc R . .
C10 C 0.8706(3) 0.15979(18) 0.9516(2) 0.0253(5) Uani 1 1 d . . .
C11 C 1.0416(4) 0.2500 0.8414(3) 0.0261(7) Uani 1 2 d S . .
C12 C -0.0265(5) 0.2500 0.3040(3) 0.0295(8) Uani 1 2 d S . .

loop_
_atom_site_aniso_label
_atom_site_aniso_U_11
_atom_site_aniso_U_22
_atom_site_aniso_U_33
_atom_site_aniso_U_23
_atom_site_aniso_U_13
_atom_site_aniso_U_12
Mn1 0.0200(2) 0.0216(2) 0.0157(2) 0.000 0.00383(18) 0.000
Sb1 0.02991(11) 0.02582(10) 0.02123(10) -0.00533(6) 0.00808(7) -0.00423(6)
S1 0.0221(4) 0.0349(5) 0.0240(4) 0.000 0.0067(3) 0.000
S2 0.0356(5) 0.0326(5) 0.0202(4) 0.000 0.0027(3) 0.000
F1 0.0448(14) 0.0477(14) 0.0260(11) 0.000 0.0132(10) 0.000
F2 0.0494(10) 0.0473(10) 0.0326(8) -0.0103(8) 0.0079(7) -0.0182(8)
O1 0.0503(12) 0.0310(10) 0.0252(9) 0.0064(8) 0.0056(8) -0.0001(9)
O2 0.0266(15) 0.0488(18) 0.0437(16) 0.000 0.0122(12) 0.000
O3 0.0509(18) 0.0347(15) 0.0243(13) 0.000 0.0131(12) 0.000
O4 0.0504(13) 0.0492(13) 0.0346(11) 0.0065(10) 0.0042(9) 0.0191(11)
C1 0.0531(19) 0.055(2) 0.0222(13) -0.0099(12) 0.0055(12) -0.0168(15)
C2 0.0493(18) 0.0304(15) 0.0522(18) -0.0033(13) 0.0255(15) 0.0050(13)
C3 0.0391(15) 0.0341(14) 0.0284(13) -0.0073(11) 0.0108(11) -0.0132(12)
C4 0.063(2) 0.0338(16) 0.0412(17) -0.0062(13) 0.0163(15) -0.0125(15)
C5 0.096(3) 0.0376(19) 0.050(2) -0.0033(15) 0.021(2) -0.0253(19)
C6 0.086(3) 0.065(3) 0.0414(18) -0.0107(17) 0.0257(19) -0.046(2)
C7 0.0495(19) 0.066(2) 0.0387(16) -0.0151(16) 0.0179(14) -0.0307(17)
C8 0.0360(15) 0.0467(17) 0.0273(13) -0.0124(12) 0.0072(11) -0.0172(13)
C9 0.0223(13) 0.0566(19) 0.0319(14) -0.0112(13) 0.0044(10) -0.0099(12)
C10 0.0281(12) 0.0275(12) 0.0193(11) -0.0041(10) 0.0050(9) -0.0019(10)
C11 0.0287(19) 0.0282(18) 0.0221(16) 0.000 0.0088(14) 0.000
C12 0.033(2) 0.0296(19) 0.0238(17) 0.000 0.0052(14) 0.000

loop_
_atom_type_symbol
_atom_type_description
_atom_type_scat_dispersion_real
_atom_type_scat_dispersion_imag
_atom_type_scat_source
C C 0.0033 0.0016 'International Tables Vol C Tables 4.2.6.8 and 6.1.1.4'
H H 0.0000 0.0000 'International Tables Vol C Tables 4.2.6.8 and 6.1.1.4'
O O 0.0106 0.0060 'International Tables Vol C Tables 4.2.6.8 and 6.1.1.4'
F F 0.0171 0.0103 'International Tables Vol C Tables 4.2.6.8 and 6.1.1.4'
S S 0.1246 0.1234 'International Tables Vol C Tables 4.2.6.8 and 6.1.1.4'
Mn Mn 0.3368 0.7283 'International Tables Vol C Tables 4.2.6.8 and 6.1.1.4'
Sb Sb -0.5866 1.5461 'International Tables Vol C Tables 4.2.6.8 and 6.1.1.4'

loop_
_geom_angle_atom_site_label_1
_geom_angle_atom_site_label_2
_geom_angle_atom_site_label_3
_geom_angle
_geom_angle_site_symmetry_1
_geom_angle_site_symmetry_3
_geom_angle_publ_flag
C11 Mn1 C10 90.32(11) . 4_565 ?
C11 Mn1 C10 90.32(11) . . ?
C10 Mn1 C10 92.52(15) 4_565 . ?
C11 Mn1 S1 178.36(11) . . ?
C10 Mn1 S1 88.54(8) 4_565 . ?
C10 Mn1 S1 88.54(8) . . ?
C11 Mn1 Sb1 89.88(8) . . ?
C10 Mn1 Sb1 179.01(8) 4_565 . ?
C10 Mn1 Sb1 86.52(8) . . ?
S1 Mn1 Sb1 91.23(2) . . ?
C11 Mn1 Sb1 89.88(8) . 4_565 ?
C10 Mn1 Sb1 86.52(8) 4_565 4_565 ?
C10 Mn1 Sb1 179.01(8) . 4_565 ?
S1 Mn1 Sb1 91.23(2) . 4_565 ?
Sb1 Mn1 Sb1 94.45(2) . 4_565 ?
C2 Sb1 C1 102.74(13) . . ?
C2 Sb1 C3 101.48(12) . . ?
C1 Sb1 C3 101.25(11) . . ?
C2 Sb1 Mn1 117.38(9) . . ?
C1 Sb1 Mn1 128.61(10) . . ?
C3 Sb1 Mn1 100.75(7) . . ?
C9 S1 C9 95.2(2) . 4_565 ?
C9 S1 Mn1 112.72(10) . . ?
C9 S1 Mn1 112.72(10) 4_565 . ?
O4 S2 O4 116.4(2) 4_565 . ?
O4 S2 O3 114.43(11) 4_565 . ?
O4 S2 O3 114.43(11) . . ?
O4 S2 C12 102.95(11) 4_565 . ?
O4 S2 C12 102.95(11) . . ?
O3 S2 C12 103.06(18) . . ?
Sb1 C1 H1A 109.5 . . ?
Sb1 C1 H1B 109.5 . . ?
H1A C1 H1B 109.5 . . ?
Sb1 C1 H1C 109.5 . . ?
H1A C1 H1C 109.5 . . ?
H1B C1 H1C 109.5 . . ?
Sb1 C2 H2A 109.5 . . ?
Sb1 C2 H2B 109.5 . . ?
H2A C2 H2B 109.5 . . ?
Sb1 C2 H2C 109.5 . . ?
H2A C2 H2C 109.5 . . ?
H2B C2 H2C 109.5 . . ?
C4 C3 C8 119.7(3) . . ?
C4 C3 Sb1 121.6(2) . . ?
C8 C3 Sb1 118.3(2) . . ?
C3 C4 C5 120.4(4) . . ?
C3 C4 H4 119.8 . . ?
C5 C4 H4 119.8 . . ?
C6 C5 C4 119.9(4) . . ?
C6 C5 H5 120.1 . . ?
C4 C5 H5 120.1 . . ?
C7 C6 C5 120.2(3) . . ?
C7 C6 H6 119.9 . . ?
C5 C6 H6 119.9 . . ?
C6 C7 C8 120.8(4) . . ?
C6 C7 H7 119.6 . . ?
C8 C7 H7 119.6 . . ?
C7 C8 C3 119.1(3) . . ?
C7 C8 C9 119.5(3) . . ?
C3 C8 C9 121.4(3) . . ?
C8 C9 S1 114.60(19) . . ?
C8 C9 H9A 108.6 . . ?
S1 C9 H9A 108.6 . . ?
C8 C9 H9B 108.6 . . ?
S1 C9 H9B 108.6 . . ?
H9A C9 H9B 107.6 . . ?
O1 C10 Mn1 178.1(2) . . ?
O2 C11 Mn1 176.6(3) . . ?
F2 C12 F2 108.0(3) . 4_565 ?
F2 C12 F1 107.4(2) . . ?
F2 C12 F1 107.4(2) 4_565 . ?
F2 C12 S2 111.51(19) . . ?
F2 C12 S2 111.51(19) 4_565 . ?
F1 C12 S2 110.9(3) . . ?

loop_
_geom_bond_atom_site_label_1
_geom_bond_atom_site_label_2
_geom_bond_distance
_geom_bond_site_symmetry_2
_geom_bond_publ_flag
Mn1 C11 1.788(4) . ?
Mn1 C10 1.822(3) 4_565 ?
Mn1 C10 1.822(3) . ?
Mn1 S1 2.3649(11) . ?
Mn1 Sb1 2.5716(4) . ?
Mn1 Sb1 2.5716(4) 4_565 ?
Sb1 C2 2.108(3) . ?
Sb1 C1 2.127(3) . ?
Sb1 C3 2.131(3) . ?
S1 C9 1.844(3) . ?
S1 C9 1.844(3) 4_565 ?
S2 O4 1.437(2) 4_565 ?
S2 O4 1.437(2) . ?
S2 O3 1.445(3) . ?
S2 C12 1.829(4) . ?
F1 C12 1.337(4) . ?
F2 C12 1.327(3) . ?
O1 C10 1.142(3) . ?
O2 C11 1.151(4) . ?
C1 H1A 0.9800 . ?
C1 H1B 0.9800 . ?
C1 H1C 0.9800 . ?
C2 H2A 0.9800 . ?
C2 H2B 0.9800 . ?
C2 H2C 0.9800 . ?
C3 C4 1.383(4) . ?
C3 C8 1.405(4) . ?
C4 C5 1.391(5) . ?
C4 H4 0.9500 . ?
C5 C6 1.383(6) . ?
C5 H5 0.9500 . ?
C6 C7 1.376(6) . ?
C6 H6 0.9500 . ?
C7 C8 1.394(4) . ?
C7 H7 0.9500 . ?
C8 C9 1.495(5) . ?
C9 H9A 0.9900 . ?
C9 H9B 0.9900 . ?
C12 F2 1.327(3) 4_565 ?
